data_2226405
loop_
_publ_author_name
'Yang, Xue-Mei'

_publ_section_title
;
 (<i>RS</i>)-1-(1-Acetylindolin-5-yl)-2-chloropropan-1-one
;
_journal_coeditor_code DN2565
_journal_issue 7
_journal_name_full 'Acta Crystallographica Section E'
_journal_page_first o1617
_journal_paper_doi 10.1107/S1600536810020969
_journal_volume 66
_journal_year 2010
_chemical_formula_iupac 'C13 H14 Cl N O2'
_chemical_formula_moiety 'C13 H14 Cl N O2'
_chemical_formula_sum 'C13 H14 Cl N O2'
_chemical_formula_weight 251.70
_chemical_name_systematic
;
(<i>RS</i>)-1-(1-Acetylindolin-5-yl)-2-chloropropan-1-one
;
_space_group_IT_number 2
_symmetry_cell_setting triclinic
_symmetry_space_group_name_Hall '-P 1'
_symmetry_space_group_name_H-M 'P -1'
_atom_sites_solution_hydrogens geom
_atom_sites_solution_primary direct
_atom_sites_solution_secondary difmap
_audit_creation_method SHELXL-97
_cell_angle_alpha 112.0710(10)
_cell_angle_beta 110.3450(10)
_cell_angle_gamma 99.9130(10)
_cell_formula_units_Z 2
_cell_length_a 8.4748(5)
_cell_length_b 9.0928(5)
_cell_length_c 9.4952(5)
_cell_measurement_reflns_used 4108
_cell_measurement_temperature 173(2)
_cell_measurement_theta_max 27.00
_cell_measurement_theta_min 2.58
_cell_volume 595.92(6)
_computing_cell_refinement 'SAINT-Plus (Bruker, 2003)'
_computing_data_collection 'SMART (Bruker, 2001)'
_computing_data_reduction 'SAINT-Plus (Bruker, 2003)'
_computing_molecular_graphics
;
ORTEPIII (Burnett & Johnson, 1996), ORTEP-3 for Windows (Farrugia,
1997) and
PLATON (Spek, 2009)
;
_computing_publication_material 'SHELXL97 (Sheldrick, 2008)'
_computing_structure_refinement 'SHELXL97 (Sheldrick, 2008)'
_computing_structure_solution 'SHELXTL (Sheldrick, 2008b)'
_diffrn_ambient_temperature 173(2)
_diffrn_measured_fraction_theta_full 0.989
_diffrn_measured_fraction_theta_max 0.989
_diffrn_measurement_device_type 'Bruker SMART 1000 CCD diffractometer'
_diffrn_measurement_method '\w scans'
_diffrn_radiation_monochromator graphite
_diffrn_radiation_source 'fine-focus sealed tube'
_diffrn_radiation_type MoK\a
_diffrn_radiation_wavelength 0.71073
_diffrn_reflns_av_R_equivalents 0.0182
_diffrn_reflns_av_sigmaI/netI 0.0209
_diffrn_reflns_limit_h_max 10
_diffrn_reflns_limit_h_min -10
_diffrn_reflns_limit_k_max 11
_diffrn_reflns_limit_k_min -11
_diffrn_reflns_limit_l_max 12
_diffrn_reflns_limit_l_min -12
_diffrn_reflns_number 6682
_diffrn_reflns_theta_full 27.05
_diffrn_reflns_theta_max 27.05
_diffrn_reflns_theta_min 2.58
_diffrn_standards_number 0
_exptl_absorpt_coefficient_mu 0.309
_exptl_absorpt_correction_T_max 0.9551
_exptl_absorpt_correction_T_min 0.8709
_exptl_absorpt_correction_type multi-scan
_exptl_absorpt_process_details '(SADABS; Sheldrick, 2008a)'
_exptl_crystal_colour colorless
_exptl_crystal_density_diffrn 1.403
_exptl_crystal_density_method 'not measured'
_exptl_crystal_description block
_exptl_crystal_F_000 264
_exptl_crystal_size_max 0.46
_exptl_crystal_size_mid 0.36
_exptl_crystal_size_min 0.15
_refine_diff_density_max 0.269
_refine_diff_density_min -0.205
_refine_ls_extinction_method none
_refine_ls_goodness_of_fit_ref 1.180
_refine_ls_hydrogen_treatment constr
_refine_ls_matrix_type full
_refine_ls_number_parameters 178
_refine_ls_number_reflns 2594
_refine_ls_number_restraints 3
_refine_ls_restrained_S_all 1.182
_refine_ls_R_factor_all 0.0498
_refine_ls_R_factor_gt 0.0427
_refine_ls_shift/su_max 0.001
_refine_ls_shift/su_mean 0.000
_refine_ls_structure_factor_coef Fsqd
_refine_ls_weighting_details 'calc w=1/[\s^2^(Fo^2^)+(0.0322P)^2^+0.3925P] where P=(Fo^2^+2Fc^2^)/3'
_refine_ls_weighting_scheme calc
_refine_ls_wR_factor_gt 0.1077
_refine_ls_wR_factor_ref 0.1107
_reflns_number_gt 2242
_reflns_number_total 2594
_reflns_threshold_expression I>2\s(I)
_cod_data_source_file dn2565.cif
_cod_data_source_block I
_cod_database_code 2226405
_cod_database_fobs_code 2226405

loop_
_symmetry_equiv_pos_as_xyz
'x, y, z'
'-x, -y, -z'

loop_
_atom_site_type_symbol
_atom_site_label
_atom_site_fract_x
_atom_site_fract_y
_atom_site_fract_z
_atom_site_U_iso_or_equiv
_atom_site_adp_type
_atom_site_calc_flag
_atom_site_refinement_flags
_atom_site_occupancy
_atom_site_disorder_assembly
_atom_site_disorder_group
O O1 0.9779(2) -0.01243(19) 0.2587(2) 0.0410(4) Uani d . 1 . .
O O2 0.35372(18) 0.39091(17) 0.09272(18) 0.0348(3) Uani d . 1 . .
N N1 0.7298(2) -0.10127(19) 0.28713(19) 0.0271(3) Uani d . 1 . .
C C1 0.6190(3) -0.2154(3) 0.3214(3) 0.0394(5) Uani d . 1 . .
H H1A 0.6802 -0.1916 0.4415 0.047 Uiso calc R 1 . .
H H1B 0.5956 -0.3354 0.2463 0.047 Uiso calc R 1 . .
C C2 0.4441(3) -0.1788(2) 0.2847(3) 0.0323(4) Uani d . 1 . .
H H2A 0.3427 -0.2765 0.1824 0.039 Uiso calc R 1 . .
H H2B 0.4166 -0.1526 0.3827 0.039 Uiso calc R 1 . .
C C3 0.4790(2) -0.0270(2) 0.2553(2) 0.0252(4) Uani d . 1 . .
C C4 0.3712(2) 0.0667(2) 0.2265(2) 0.0253(4) Uani d . 1 . .
H H4 0.2594 0.0427 0.2300 0.030 Uiso calc R 1 . .
C C5 0.4281(2) 0.1977(2) 0.1918(2) 0.0249(4) Uani d . 1 . .
C C6 0.5941(2) 0.2322(2) 0.1900(2) 0.0279(4) Uani d . 1 . .
H H6 0.6319 0.3208 0.1661 0.033 Uiso calc R 1 . .
C C7 0.7055(2) 0.1416(2) 0.2219(2) 0.0292(4) Uani d . 1 . .
H H7 0.8188 0.1677 0.2217 0.035 Uiso calc R 1 . .
C C8 0.6455(2) 0.0109(2) 0.2544(2) 0.0245(4) Uani d . 1 . .
C C9 0.8883(2) -0.1095(2) 0.2860(2) 0.0296(4) Uani d . 1 . .
C C10 0.9462(3) -0.2455(3) 0.3189(3) 0.0358(4) Uani d . 1 . .
H H10A 0.8635 -0.3568 0.2239 0.054 Uiso calc R 1 . .
H H10B 0.9452 -0.2369 0.4246 0.054 Uiso calc R 1 . .
H H10C 1.0679 -0.2313 0.3298 0.054 Uiso calc R 1 . .
C C11 0.3175(2) 0.3004(2) 0.1525(2) 0.0264(4) Uani d . 1 A .
C C12 0.1597(3) 0.2956(2) 0.1952(2) 0.0306(4) Uani d D 1 . .
H H12 0.1025 0.1787 0.1740 0.037 Uiso d R 1 A .
C C13 0.0115(16) 0.3460(17) 0.0833(16) 0.058(4) Uani d PD 0.60 A 1
H H13A -0.0826 0.3497 0.1206 0.087 Uiso calc PR 0.60 A 1
H H13B -0.0414 0.2617 -0.0370 0.087 Uiso calc PR 0.60 A 1
H H13C 0.0678 0.4576 0.0975 0.087 Uiso calc PR 0.60 A 1
Cl Cl1 0.2419(3) 0.4356(3) 0.40972(18) 0.0464(6) Uani d PD 0.60 A 1
C C13B 0.244(2) 0.4216(19) 0.4003(16) 0.072(6) Uani d PD 0.40 A 2
H H13D 0.3329 0.3851 0.4631 0.108 Uiso calc PR 0.40 A 2
H H13E 0.1470 0.4173 0.4347 0.108 Uiso calc PR 0.40 A 2
H H13F 0.3008 0.5379 0.4258 0.108 Uiso calc PR 0.40 A 2
Cl Cl1B 0.0086(5) 0.3588(5) 0.0840(4) 0.0361(9) Uani d PD 0.40 A 2

loop_
_atom_site_aniso_label
_atom_site_aniso_U_11
_atom_site_aniso_U_22
_atom_site_aniso_U_33
_atom_site_aniso_U_12
_atom_site_aniso_U_13
_atom_site_aniso_U_23
O1 0.0371(8) 0.0425(8) 0.0621(10) 0.0207(7) 0.0328(7) 0.0302(8)
O2 0.0361(8) 0.0331(7) 0.0443(8) 0.0126(6) 0.0193(6) 0.0256(7)
N1 0.0263(8) 0.0247(7) 0.0326(8) 0.0101(6) 0.0141(6) 0.0145(6)
C1 0.0302(10) 0.0397(11) 0.0618(14) 0.0153(9) 0.0227(10) 0.0337(11)
C2 0.0300(10) 0.0315(10) 0.0448(11) 0.0132(8) 0.0193(9) 0.0236(9)
C3 0.0254(9) 0.0245(8) 0.0262(9) 0.0074(7) 0.0123(7) 0.0123(7)
C4 0.0241(8) 0.0263(9) 0.0282(9) 0.0089(7) 0.0139(7) 0.0134(7)
C5 0.0261(9) 0.0228(8) 0.0234(8) 0.0082(7) 0.0106(7) 0.0092(7)
C6 0.0298(9) 0.0242(9) 0.0324(9) 0.0073(7) 0.0160(8) 0.0150(8)
C7 0.0269(9) 0.0290(9) 0.0350(10) 0.0095(7) 0.0174(8) 0.0152(8)
C8 0.0247(9) 0.0234(8) 0.0240(8) 0.0091(7) 0.0112(7) 0.0094(7)
C9 0.0280(9) 0.0282(9) 0.0300(9) 0.0120(7) 0.0137(8) 0.0097(8)
C10 0.0338(10) 0.0345(10) 0.0415(11) 0.0183(8) 0.0179(9) 0.0168(9)
C11 0.0277(9) 0.0208(8) 0.0253(9) 0.0056(7) 0.0091(7) 0.0094(7)
C12 0.0346(10) 0.0273(9) 0.0390(10) 0.0151(8) 0.0197(8) 0.0195(8)
C13 0.058(7) 0.049(6) 0.073(7) 0.007(4) 0.035(5) 0.034(5)
Cl1 0.0466(10) 0.0642(12) 0.0263(6) 0.0269(8) 0.0168(6) 0.0158(6)
C13B 0.091(12) 0.052(7) 0.118(12) 0.036(7) 0.066(9) 0.060(8)
Cl1B 0.0366(17) 0.0457(16) 0.0344(14) 0.0273(14) 0.0139(11) 0.0231(12)

loop_
_atom_type_symbol
_atom_type_description
_atom_type_scat_dispersion_real
_atom_type_scat_dispersion_imag
_atom_type_scat_source
C C 0.0033 0.0016 'International Tables Vol C Tables 4.2.6.8 and 6.1.1.4'
H H 0.0000 0.0000 'International Tables Vol C Tables 4.2.6.8 and 6.1.1.4'
N N 0.0061 0.0033 'International Tables Vol C Tables 4.2.6.8 and 6.1.1.4'
O O 0.0106 0.0060 'International Tables Vol C Tables 4.2.6.8 and 6.1.1.4'
Cl Cl 0.1484 0.1585 'International Tables Vol C Tables 4.2.6.8 and 6.1.1.4'

loop_
_geom_angle_atom_site_label_1
_geom_angle_atom_site_label_2
_geom_angle_atom_site_label_3
_geom_angle_site_symmetry_1
_geom_angle_site_symmetry_3
_geom_angle
_geom_angle_publ_flag
C9 N1 C8 . . 126.44(15) ?
C9 N1 C1 . . 123.37(15) ?
C8 N1 C1 . . 110.18(14) ?
N1 C1 C2 . . 105.33(15) ?
N1 C1 H1A . . 110.7 ?
C2 C1 H1A . . 110.7 ?
N1 C1 H1B . . 110.7 ?
C2 C1 H1B . . 110.7 ?
H1A C1 H1B . . 108.8 ?
C3 C2 C1 . . 104.15(15) ?
C3 C2 H2A . . 110.9 ?
C1 C2 H2A . . 110.9 ?
C3 C2 H2B . . 110.9 ?
C1 C2 H2B . . 110.9 ?
H2A C2 H2B . . 108.9 ?
C4 C3 C8 . . 120.43(16) ?
C4 C3 C2 . . 129.55(16) ?
C8 C3 C2 . . 109.99(15) ?
C3 C4 C5 . . 119.36(16) ?
C3 C4 H4 . . 120.3 ?
C5 C4 H4 . . 120.3 ?
C6 C5 C4 . . 119.17(16) ?
C6 C5 C11 . . 117.85(16) ?
C4 C5 C11 . . 122.97(16) ?
C7 C6 C5 . . 122.22(16) ?
C7 C6 H6 . . 118.9 ?
C5 C6 H6 . . 118.9 ?
C6 C7 C8 . . 117.69(17) ?
C6 C7 H7 . . 121.2 ?
C8 C7 H7 . . 121.2 ?
C7 C8 C3 . . 121.11(16) ?
C7 C8 N1 . . 129.13(16) ?
C3 C8 N1 . . 109.75(15) ?
O1 C9 N1 . . 121.97(17) ?
O1 C9 C10 . . 121.94(17) ?
N1 C9 C10 . . 116.09(17) ?
C9 C10 H10A . . 109.5 ?
C9 C10 H10B . . 109.5 ?
H10A C10 H10B . . 109.5 ?
C9 C10 H10C . . 109.5 ?
H10A C10 H10C . . 109.5 ?
H10B C10 H10C . . 109.5 ?
O2 C11 C5 . . 121.51(17) ?
O2 C11 C12 . . 119.99(16) ?
C5 C11 C12 . . 118.47(15) ?
C11 C12 C13 . . 112.2(5) ?
C11 C12 C13B . . 106.7(7) ?
C13 C12 C13B . . 112.7(8) ?
C11 C12 Cl1B . . 112.0(2) ?
C13 C12 Cl1B . . 2.8(6) ?
C13B C12 Cl1B . . 110.3(6) ?
C11 C12 Cl1 . . 108.14(15) ?
C13 C12 Cl1 . . 109.6(5) ?
C13B C12 Cl1 . . 3.1(7) ?
Cl1B C12 Cl1 . . 107.28(18) ?
C11 C12 H12 . . 109.1 ?
C13 C12 H12 . . 108.7 ?
C13B C12 H12 . . 107.3 ?
Cl1B C12 H12 . . 111.2 ?
Cl1 C12 H12 . . 109.0 ?
C12 C13 H13A . . 109.5 ?
C12 C13 H13B . . 109.5 ?
C12 C13 H13C . . 109.5 ?
C12 C13B H13D . . 109.5 ?
C12 C13B H13E . . 109.5 ?
H13D C13B H13E . . 109.5 ?
C12 C13B H13F . . 109.5 ?
H13D C13B H13F . . 109.5 ?
H13E C13B H13F . . 109.5 ?

loop_
_geom_bond_atom_site_label_1
_geom_bond_atom_site_label_2
_geom_bond_site_symmetry_2
_geom_bond_distance
_geom_bond_publ_flag
O1 C9 . 1.225(2) ?
O2 C11 . 1.216(2) ?
N1 C9 . 1.362(2) ?
N1 C8 . 1.408(2) ?
N1 C1 . 1.482(2) ?
C1 C2 . 1.525(3) ?
C1 H1A . 0.9900 ?
C1 H1B . 0.9900 ?
C2 C3 . 1.509(2) ?
C2 H2A . 0.9900 ?
C2 H2B . 0.9900 ?
C3 C4 . 1.380(2) ?
C3 C8 . 1.398(2) ?
C4 C5 . 1.402(2) ?
C4 H4 . 0.9500 ?
C5 C6 . 1.395(3) ?
C5 C11 . 1.487(2) ?
C6 C7 . 1.385(3) ?
C6 H6 . 0.9500 ?
C7 C8 . 1.393(3) ?
C7 H7 . 0.9500 ?
C9 C10 . 1.504(3) ?
C10 H10A . 0.9800 ?
C10 H10B . 0.9800 ?
C10 H10C . 0.9800 ?
C11 C12 . 1.525(3) ?
C12 C13 . 1.598(10) ?
C12 C13B . 1.641(13) ?
C12 Cl1B . 1.689(3) ?
C12 Cl1 . 1.736(3) ?
C12 H12 . 0.9997 ?
C13 H13A . 0.9800 ?
C13 H13B . 0.9800 ?
C13 H13C . 0.9800 ?
C13B H13D . 0.9800 ?
C13B H13E . 0.9800 ?
C13B H13F . 0.9800 ?

loop_
_geom_hbond_atom_site_label_D
_geom_hbond_atom_site_label_H
_geom_hbond_atom_site_label_A
_geom_hbond_site_symmetry_A
_geom_hbond_distance_DH
_geom_hbond_distance_HA
_geom_hbond_distance_DA
_geom_hbond_angle_DHA
C1 H1B O2 1_545 0.99 2.44 3.252(3) 138.7
C4 H4 O1 1_455 0.95 2.48 3.430(2) 176.5
C12 H12 O1 1_455 1.00 2.41 3.318(2) 151.3

loop_
_geom_torsion_atom_site_label_1
_geom_torsion_atom_site_label_2
_geom_torsion_atom_site_label_3
_geom_torsion_atom_site_label_4
_geom_torsion_site_symmetry_1
_geom_torsion_site_symmetry_2
_geom_torsion_site_symmetry_3
_geom_torsion_site_symmetry_4
_geom_torsion
_geom_torsion_publ_flag
C9 N1 C1 C2 . . . . -172.04(17) ?
C8 N1 C1 C2 . . . . 7.0(2) ?
N1 C1 C2 C3 . . . . -7.7(2) ?
C1 C2 C3 C4 . . . . -175.90(19) ?
C1 C2 C3 C8 . . . . 6.2(2) ?
C8 C3 C4 C5 . . . . 1.6(3) ?
C2 C3 C4 C5 . . . . -176.09(18) ?
C3 C4 C5 C6 . . . . -1.0(3) ?
C3 C4 C5 C11 . . . . 177.50(16) ?
C4 C5 C6 C7 . . . . -0.2(3) ?
C11 C5 C6 C7 . . . . -178.82(17) ?
C5 C6 C7 C8 . . . . 0.8(3) ?
C6 C7 C8 C3 . . . . -0.2(3) ?
C6 C7 C8 N1 . . . . 178.75(17) ?
C4 C3 C8 C7 . . . . -1.0(3) ?
C2 C3 C8 C7 . . . . 177.12(17) ?
C4 C3 C8 N1 . . . . 179.83(16) ?
C2 C3 C8 N1 . . . . -2.0(2) ?
C9 N1 C8 C7 . . . . -3.3(3) ?
C1 N1 C8 C7 . . . . 177.69(19) ?
C9 N1 C8 C3 . . . . 175.76(17) ?
C1 N1 C8 C3 . . . . -3.2(2) ?
C8 N1 C9 O1 . . . . 1.8(3) ?
C1 N1 C9 O1 . . . . -179.33(19) ?
C8 N1 C9 C10 . . . . -177.82(17) ?
C1 N1 C9 C10 . . . . 1.1(3) ?
C6 C5 C11 O2 . . . . 12.3(3) ?
C4 C5 C11 O2 . . . . -166.21(17) ?
C6 C5 C11 C12 . . . . -165.37(16) ?
C4 C5 C11 C12 . . . . 16.1(3) ?
O2 C11 C12 C13 . . . . 25.4(6) ?
C5 C11 C12 C13 . . . . -156.9(5) ?
O2 C11 C12 C13B . . . . -98.5(6) ?
C5 C11 C12 C13B . . . . 79.3(6) ?
O2 C11 C12 Cl1B . . . . 22.4(3) ?
C5 C11 C12 Cl1B . . . . -159.9(2) ?
O2 C11 C12 Cl1 . . . . -95.6(2) ?
C5 C11 C12 Cl1 . . . . 82.12(19) ?
C5 C11 C12 Cl1 . . . . 82.12(19) ?
C5 C11 C12 Cl1B . . . . -159.9(2) ?
